data_7717430
loop_
_publ_author_name
'Chen, Zhibo'
'Luo, Tianhong'
'Wen, Jinrong'
'Liu, Zhanqiang'
'Hou, Jingshan'
'Fang, Yongzheng'
'Zhang, Ganghua'

_publ_section_title
;
 Bulk photovoltaic effect in a zero-dimensional room-temperature molecular
 ferroelectric [C8N2H22]1.5[Bi2I9]
;
_journal_name_full 'Dalton Transactions'
_journal_paper_doi 10.1039/D4DT02698E
_journal_year 2024
_chemical_formula_moiety 'Bi2 I9, 1.5(C8 H22 N2)'
_chemical_formula_sum 'C12 H33 Bi2 I9 N3'
_chemical_formula_weight 1779.47
_space_group_crystal_system monoclinic
_space_group_IT_number 7
_space_group_name_Hall 'P -2yc'
_space_group_name_H-M_alt 'P 1 c 1'
_atom_sites_solution_hydrogens mixed
_atom_sites_solution_primary direct
_audit_creation_date 2024-03-06
_audit_creation_method
;
Olex2 1.5
(compiled 2024.02.16 svn.r378c4104 for OlexSys, GUI svn.r6928)
;
_audit_update_record
;
2024-08-18 deposited with the CCDC.	2024-11-05 downloaded from the CCDC.
;
_cell_angle_alpha 90
_cell_angle_beta 95.581(3)
_cell_angle_gamma 90
_cell_formula_units_Z 4
_cell_length_a 17.5341(16)
_cell_length_b 8.5135(8)
_cell_length_c 23.945(2)
_cell_measurement_reflns_used 9993
_cell_measurement_temperature 193.00
_cell_measurement_theta_max 27.53
_cell_measurement_theta_min 2.54
_cell_volume 3557.5(6)
_computing_cell_refinement 'SAINT V8.40B (?, 2016)'
_computing_data_collection 'APEX5 V2023.9-2 (Bruker, 2023)'
_computing_data_reduction 'SAINT V8.40B (?, 2016)'
_computing_molecular_graphics 'Olex2 1.5 (Dolomanov et al., 2009)'
_computing_publication_material 'Olex2 1.5 (Dolomanov et al., 2009)'
_computing_structure_refinement 'SHELXL 2018/3 (Sheldrick, 2015)'
_computing_structure_solution 'SHELXS  (Sheldrick, 2008)'
_diffrn_ambient_temperature 193.0
_diffrn_detector_area_resol_mean 7.41
_diffrn_detector_type 'Bruker PHOTON II'
_diffrn_measured_fraction_theta_full 0.996
_diffrn_measured_fraction_theta_max 0.996
_diffrn_measurement_device 'four-circle diffractometer'
_diffrn_measurement_device_type 'Bruker APEX-II CCD'
_diffrn_measurement_method '\f and \w scans'
_diffrn_measurement_specimen_support 'nylon loop'
_diffrn_radiation_type MoK\a
_diffrn_radiation_wavelength 0.71073
_diffrn_reflns_av_R_equivalents 0.0485
_diffrn_reflns_av_unetI/netI 0.0670
_diffrn_reflns_Laue_measured_fraction_full 0.996
_diffrn_reflns_Laue_measured_fraction_max 0.996
_diffrn_reflns_limit_h_max 21
_diffrn_reflns_limit_h_min -21
_diffrn_reflns_limit_k_max 9
_diffrn_reflns_limit_k_min -10
_diffrn_reflns_limit_l_max 29
_diffrn_reflns_limit_l_min -29
_diffrn_reflns_number 25936
_diffrn_reflns_point_group_measured_fraction_full 0.932
_diffrn_reflns_point_group_measured_fraction_max 0.928
_diffrn_reflns_theta_full 25.242
_diffrn_reflns_theta_max 26.372
_diffrn_reflns_theta_min 1.974
_diffrn_source_current 40.0
_diffrn_source_power 1.8
_diffrn_source_voltage 45.0
_diffrn_standards_number 0
_exptl_absorpt_coefficient_mu 17.696
_exptl_absorpt_correction_T_max 0.7456
_exptl_absorpt_correction_T_min 0.4189
_exptl_absorpt_correction_type multi-scan
_exptl_absorpt_process_details
;
SADABS-2016/2 (Bruker,2016/2) was used for absorption correction.
wR2(int) was 0.1289 before and 0.0703 after correction.
The Ratio of minimum to maximum transmission is 0.5618.
The \l/2 correction factor is Not present.
;
_exptl_crystal_colour red
_exptl_crystal_colour_lustre clear
_exptl_crystal_colour_modifier blackish
_exptl_crystal_colour_primary black
_exptl_crystal_density_diffrn 3.322
_exptl_crystal_description block
_exptl_crystal_F_000 3076
_exptl_crystal_size_max 0.12
_exptl_crystal_size_mid 0.08
_exptl_crystal_size_min 0.01
_refine_diff_density_max 1.771
_refine_diff_density_min -1.611
_refine_diff_density_rms 0.320
_refine_ls_abs_structure_details
;
 Refined as an inversion twin.
;
_refine_ls_abs_structure_Flack 0.48(3)
_refine_ls_extinction_method none
_refine_ls_goodness_of_fit_ref 1.019
_refine_ls_hydrogen_treatment constr
_refine_ls_matrix_type full
_refine_ls_number_parameters 566
_refine_ls_number_reflns 13527
_refine_ls_number_restraints 665
_refine_ls_restrained_S_all 0.997
_refine_ls_R_factor_all 0.0678
_refine_ls_R_factor_gt 0.0468
_refine_ls_shift/su_max 0.000
_refine_ls_shift/su_mean 0.000
_refine_ls_structure_factor_coef Fsqd
_refine_ls_weighting_details 'w=1/[\s^2^(Fo^2^)+(0.0513P)^2^+41.7253P] where P=(Fo^2^+2Fc^2^)/3'
_refine_ls_weighting_scheme calc
_refine_ls_wR_factor_gt 0.1139
_refine_ls_wR_factor_ref 0.1299
_reflns_Friedel_coverage 0.862
_reflns_Friedel_fraction_full 0.868
_reflns_Friedel_fraction_max 0.860
_reflns_number_gt 10457
_reflns_number_total 13527
_reflns_threshold_expression 'I > 2\s(I)'
_cod_data_source_file d4dt02698e2.cif
_cod_data_source_block 240202lu_lgpz152634_0m
_cod_original_sg_symbol_H-M 'P c'
_cod_database_code 7717430
_shelx_shelxl_version_number 2018/3
_shelx_space_group_comment
;
The symmetry employed for this shelxl refinement is uniquely defined
by the following loop, which should always be used as a source of
symmetry information in preference to the above space-group names.
They are only intended as comments.
;
_shelx_estimated_absorpt_t_max 0.843
_shelx_estimated_absorpt_t_min 0.225
_olex2_refinement_description
;
1. Twinned data refinement
 Scales: 0.52(3)
 0.48(3)
2. Fixed Uiso
 At 1.2 times of:
  All C(H,H) groups, All N(H,H,H) groups
3. Restrained distances
 N3-C5
 1.57 with sigma of 0.01
 C9-C11
 1.54 with sigma of 0.01
 N4-C11
 1.57 with sigma of 0.01
 N24-C18
 1.57 with sigma of 0.01
 N21A-C24A
 1.57 with sigma of 0.01
 C5-C10 = C13-C10 = C27-C13 = C27-C15 = C15-C14 = C8-C14 = C8-C7
 1.54 with sigma of 0.01
 N2-C25 \\sim N25A-C30A
 with sigma of 0.02
 C27-C13 \\sim C13-C10 \\sim C5-C10 \\sim C27-C15 \\sim C15-C14 \\sim C8-C14
\\sim C8-C7
 with sigma of 0.02
 N2-C25 \\sim N25A-C30A \\sim N24-C18 \\sim N21A-C24A
 with sigma of 0.02
 N24-C18 \\sim C18-C17 \\sim C26-C17 \\sim C28-C26 \\sim C32-C28 \\sim C32-C31
\\sim C31-C30
 with sigma of 0.01
 C24A-C18A \\sim N24-C18 \\sim C18-C17 \\sim C18A-C17A \\sim C26A-C17A \\sim
C26-C17 \\sim C28-C26 ~
 C28A-C26A \\sim C32-C28 \\sim C32A-C28A \\sim C32-C31 \\sim C32A-C31A \\sim
C31A-C30A \\sim C31-C30
 with sigma of 0.02
 C30-C25 \\sim C31-C30 \\sim C32-C31 \\sim C32-C28 \\sim C28-C26 \\sim C26-C17
\\sim C18-C17 \\sim C31A-
 C30A \\sim C32A-C31A \\sim C32A-C28A \\sim C28A-C26A \\sim C26A-C17A \\sim
C18A-C17A \\sim C24A-C18A
 with sigma of 0.02
4. Uiso/Uaniso restraints and constraints
C4 \\sim C11 \\sim C6 \\sim C9 \\sim C5 \\sim C7 \\sim C8 \\sim C10 \\sim C16
\\sim C12 \\sim C13 \\sim C14 \\sim C15 \\sim C18 \\sim N24 \\sim C17 \\sim C20
\\sim C19 \\sim C30 \\sim C31 \\sim C26 \\sim C32 \\sim C28 \\sim C27: within
2A with sigma of 0.005 and sigma for terminal atoms of 0.01 within 2A
C4 \\sim C11 \\sim C6 \\sim C9 \\sim C5 \\sim C7 \\sim C8 \\sim C10 \\sim C16
\\sim C12 \\sim C13 \\sim C14 \\sim C15 \\sim C18 \\sim C17 \\sim C20 \\sim C19
\\sim C30 \\sim C31 \\sim C26 \\sim C32 \\sim C28 \\sim C27 \\sim C25 \\sim
C28A \\sim C18A \\sim C24A \\sim C17A \\sim C26A \\sim C32A \\sim C31A \\sim
C30A: within 2A with sigma of 0.005 and sigma for terminal atoms of 0.01 within
2A
C7 \\sim N22: within 1.6A with sigma of 0.005 and sigma for terminal atoms of
0.01 within 1.6A
N3 \\sim N22: within 9.2A with sigma of 0.005 and sigma for terminal atoms of
0.01 within 9.2A
C17 \\sim C28A: within 2.3A with sigma of 0.005 and sigma for terminal atoms of
0.01 within 2.3A
C31A \\sim C32A: within 1.7A with sigma of 0.005 and sigma for terminal atoms
of 0.01 within 1.7A
N1 \\sim N4 \\sim N3 \\sim N24 \\sim N22 \\sim N21A \\sim N25A \\sim N2: within
2A with sigma of 0.005 and sigma for terminal atoms of 0.01 within 2A
Uanis(N3) \\sim Ueq, Uanis(C7) \\sim Ueq, Uanis(C8) \\sim Ueq, Uanis(N22) \\sim
Ueq, Uanis(C14) \\sim Ueq, Uanis(C15) \\sim Ueq, Uanis(C27) \\sim Ueq,
Uanis(C13) \\sim Ueq, Uanis(C10) \\sim Ueq, Uanis(C5) \\sim Ueq: with sigma of
0.01 and sigma for terminal atoms of 0.02
Uanis(C18A) \\sim Ueq, Uanis(C28A) \\sim Ueq, Uanis(C26A) \\sim Ueq,
Uanis(C32A) \\sim Ueq, Uanis(C17A) \\sim Ueq, Uanis(C31A) \\sim Ueq,
Uanis(C30A) \\sim Ueq, Uanis(C24A) \\sim Ueq, Uanis(N25A) \\sim Ueq,
Uanis(N21A) \\sim Ueq, Uanis(C17) \\sim Ueq, Uanis(C18) \\sim Ueq, Uanis(N24)
\\sim Ueq, Uanis(C26) \\sim Ueq, Uanis(C28) \\sim Ueq, Uanis(C32) \\sim Ueq,
Uanis(C31) \\sim Ueq, Uanis(C30) \\sim Ueq, Uanis(C25) \\sim Ueq, Uanis(N2)
\\sim Ueq, Uanis(N4) \\sim Ueq: with sigma of 0.005 and sigma for terminal
atoms of 0.01
Uanis(N2) \\sim Ueq: with sigma of 0.005 and sigma for terminal atoms of 0.01
Uanis(N1) \\sim Ueq: with sigma of 0.005 and sigma for terminal atoms of 0.01
Uanis(N21A) \\sim Ueq, Uanis(N3) \\sim Ueq: with sigma of 0.005 and sigma for
terminal atoms of 0.01
Uanis(N21A) \\sim Ueq: with sigma of 0.002 and sigma for terminal atoms of 0.004
5. Others
 Fixed Sof: C18(0.5) H18a(0.5) H18b(0.5) N24(0.5) H24a(0.5) H24b(0.5)
 H24c(0.5) C17(0.5) H17a(0.5) H17b(0.5) C30(0.5) H30a(0.5) H30b(0.5) C31(0.5)
 H31a(0.5) H31b(0.5) C26(0.5) H26a(0.5) H26b(0.5) C32(0.5) H32a(0.5) H32b(0.5)
 C28(0.5) H28a(0.5) H28b(0.5) C25(0.5) H25a(0.5) H25b(0.5) C28A(0.5) H28c(0.5)
 H28d(0.5) C18A(0.5) H18c(0.5) H18d(0.5) C24A(0.5) H24d(0.5) H24e(0.5)
 C17A(0.5) H17c(0.5) H17d(0.5) N21A(0.5) H21a(0.5) H21b(0.5) H21c(0.5)
 C26A(0.5) H26c(0.5) H26d(0.5) C32A(0.5) H32c(0.5) H32d(0.5) C31A(0.5)
 H31c(0.5) H31d(0.5) C30A(0.5) H30c(0.5) H30d(0.5) N25A(0.5) H25c(0.5)
 H25d(0.5) H25e(0.5) N2(0.5) H2a(0.5) H2b(0.5) H2c(0.5)
6.a Riding coordinates:
 C7(H7a,H7b), N25A(H25c,H25d,H25e), N2(H2a,H2b,H2c)
6.b Secondary CH2 refined with riding coordinates:
 C4(H4d,H4e), C11(H11a,H11b), C6(H6a,H6b), C9(H9a,H9b), C5(H5a,H5b), C8(H8a,
 H8b), C10(H10a,H10b), C16(H16a,H16b), C12(H12a,H12b), C13(H13a,H13b), C14(H14a,
 H14b), C15(H15a,H15b), C18(H18a,H18b), C17(H17a,H17b), C20(H20a,H20b),
 C19(H19a,H19b), C30(H30a,H30b), C31(H31a,H31b), C26(H26a,H26b), C32(H32a,H32b),
  C28(H28a,H28b), C27(H27a,H27b), C25(H25a,H25b), C28A(H28c,H28d), C18A(H18c,
 H18d), C24A(H24d,H24e), C17A(H17c,H17d), C26A(H26c,H26d), C32A(H32c,H32d),
 C31A(H31c,H31d), C30A(H30c,H30d)
6.c Idealised Me refined as rotating group:
 N1(H1a,H1b,H1c), N4(H4a,H4b,H4c), N3(H3a,H3b,H3c), N24(H24a,H24b,H24c),
 N22(H22a,H22b,H22c), N21A(H21a,H21b,H21c)
;
_olex2_submission_special_instructions 'No special instructions were received'

loop_
_space_group_symop_operation_xyz
'x, y, z'
'x, -y, z+1/2'

loop_
_atom_site_label
_atom_site_type_symbol
_atom_site_fract_x
_atom_site_fract_y
_atom_site_fract_z
_atom_site_U_iso_or_equiv
_atom_site_adp_type
_atom_site_occupancy
_atom_site_site_symmetry_order
_atom_site_calc_flag
_atom_site_refinement_flags_posn
_atom_site_refinement_flags_adp
_atom_site_refinement_flags_occupancy
_atom_site_disorder_assembly
_atom_site_disorder_group
Bi1 Bi 0.41786(15) 0.2797(4) 0.50574(11) 0.0245(6) Uani 1 1 d . . . . .
Bi2 Bi 0.78891(15) 0.7796(4) 0.62401(11) 0.0261(6) Uani 1 1 d . . . . .
Bi3 Bi 0.29710(17) 0.2550(3) 0.64807(11) 0.0252(7) Uani 1 1 d . . . . .
Bi4 Bi 0.90931(16) 0.7545(3) 0.48186(11) 0.0248(6) Uani 1 1 d . . . . .
I5 I 0.7300(3) 0.7642(6) 0.4877(2) 0.0275(12) Uani 1 1 d . . . . .
I6 I 0.9019(3) 0.4997(7) 0.5833(2) 0.0335(13) Uani 1 1 d . . . . .
I7 I 1.0820(3) 0.7193(7) 0.4866(2) 0.0353(13) Uani 1 1 d . . . . .
I8 I 0.5166(3) 0.5514(7) 0.4934(2) 0.0382(14) Uani 1 1 d . . . . .
I9 I 0.6715(3) 0.5439(7) 0.6437(2) 0.0384(14) Uani 1 1 d . . . . .
I10 I 0.4761(3) 0.2654(6) 0.6431(2) 0.0306(13) Uani 1 1 d . . . . .
I11 I 0.1254(3) 0.2221(7) 0.6436(2) 0.0343(13) Uani 1 1 d . . . . .
I12 I 0.3012(3) 0.5143(6) 0.72878(19) 0.0344(13) Uani 1 1 d . . . . .
I13 I 0.6890(3) 1.0523(6) 0.6369(2) 0.0347(13) Uani 1 1 d . . . . .
I14 I 0.9051(3) 1.0106(7) 0.3999(2) 0.0373(13) Uani 1 1 d . . . . .
I15 I 0.3048(3) 0.0002(6) 0.5465(2) 0.0298(12) Uani 1 1 d . . . . .
I16 I 0.9198(3) 1.0091(7) 0.5805(2) 0.0373(14) Uani 1 1 d . . . . .
I17 I 0.5355(3) 0.0461(7) 0.4873(2) 0.0356(13) Uani 1 1 d . . . . .
I18 I 0.8920(3) 0.5004(7) 0.39562(18) 0.0378(14) Uani 1 1 d . . . . .
I19 I 0.3550(4) 0.2807(8) 0.3894(2) 0.0484(17) Uani 1 1 d . . . . .
I20 I 0.8525(3) 0.7810(8) 0.7414(2) 0.0442(16) Uani 1 1 d . . . . .
I21 I 0.2869(3) 0.5091(7) 0.5493(2) 0.0391(15) Uani 1 1 d . . . . .
I22 I 0.3150(3) 0.0006(6) 0.7337(2) 0.0380(14) Uani 1 1 d . . . . .
N1 N 0.493(3) 0.168(6) 0.1139(19) 0.035(12) Uani 1 1 d . U . . .
H1A H 0.470426 0.221031 0.083645 0.042 Uiso 1 1 calc R U . . .
H1B H 0.472946 0.069655 0.114668 0.042 Uiso 1 1 calc R U . . .
H1C H 0.544378 0.161636 0.111287 0.042 Uiso 1 1 calc R U . . .
N4 N 0.715(3) 0.340(7) 0.5216(19) 0.040(14) Uani 1 1 d D U . . .
H4A H 0.705636 0.441533 0.510903 0.048 Uiso 1 1 calc R U . . .
H4B H 0.754360 0.337542 0.549350 0.048 Uiso 1 1 calc R U . . .
H4C H 0.672314 0.298386 0.534440 0.048 Uiso 1 1 calc R U . . .
N3 N 0.0308(13) 0.283(4) 0.4957(12) 0.017(5) Uani 1 1 d D U . . .
H3A H -0.007429 0.215286 0.483245 0.021 Uiso 1 1 calc R U . . .
H3B H 0.026598 0.372463 0.475015 0.021 Uiso 1 1 calc R U . . .
H3C H 0.027003 0.305936 0.532418 0.021 Uiso 1 1 calc R U . . .
C4 C 0.480(3) 0.248(7) 0.163(2) 0.034(6) Uani 1 1 d . U . . .
H4D H 0.424582 0.239884 0.168478 0.041 Uiso 1 1 calc R U . . .
H4E H 0.491563 0.360720 0.158341 0.041 Uiso 1 1 calc R U . . .
C11 C 0.737(3) 0.242(7) 0.4700(18) 0.035(6) Uani 1 1 d D U . . .
H11A H 0.792343 0.255702 0.465244 0.042 Uiso 1 1 calc R U . . .
H11B H 0.727002 0.129340 0.475505 0.042 Uiso 1 1 calc R U . . .
C6 C 0.524(4) 0.191(9) 0.213(2) 0.035(5) Uani 1 1 d . U . . .
H6A H 0.578891 0.203531 0.208585 0.042 Uiso 1 1 calc R U . . .
H6B H 0.513245 0.078039 0.217437 0.042 Uiso 1 1 calc R U . . .
C9 C 0.688(4) 0.305(9) 0.418(2) 0.035(5) Uani 1 1 d D U . . .
H9A H 0.708777 0.405359 0.405556 0.042 Uiso 1 1 calc R U . . .
H9B H 0.634603 0.323244 0.427193 0.042 Uiso 1 1 calc R U . . .
C5 C 0.110(2) 0.204(7) 0.4895(14) 0.038(6) Uani 1 1 d D U . . .
H5A H 0.152823 0.270334 0.506493 0.045 Uiso 1 1 calc R U . . .
H5B H 0.113636 0.099263 0.507615 0.045 Uiso 1 1 calc R U . . .
C7 C 0.101(3) 0.301(8) 0.1470(17) 0.051(6) Uani 1 1 d D U . . .
H7A H 0.053415 0.264274 0.124663 0.061 Uiso 1 1 d R U . . .
H7B H 0.111885 0.405664 0.132213 0.061 Uiso 1 1 d R U . . .
C8 C 0.074(2) 0.333(4) 0.2053(17) 0.053(5) Uani 1 1 d D U . . .
H8A H 0.105931 0.414748 0.225823 0.063 Uiso 1 1 calc R U . . .
H8B H 0.019520 0.364959 0.202882 0.063 Uiso 1 1 calc R U . . .
C10 C 0.113(2) 0.190(4) 0.4259(13) 0.043(5) Uani 1 1 d D U . . .
H10A H 0.147951 0.101213 0.419961 0.052 Uiso 1 1 calc R U . . .
H10B H 0.061257 0.156189 0.410303 0.052 Uiso 1 1 calc R U . . .
C16 C 0.642(2) 0.224(4) 0.3140(17) 0.039(4) Uani 1 1 d . U . . .
H16A H 0.657023 0.333197 0.305093 0.047 Uiso 1 1 calc R U . . .
H16B H 0.655472 0.155852 0.282980 0.047 Uiso 1 1 calc R U . . .
C12 C 0.506(2) 0.276(4) 0.2647(16) 0.037(4) Uani 1 1 d . U . . .
H12A H 0.451526 0.257918 0.270790 0.044 Uiso 1 1 calc R U . . .
H12B H 0.513433 0.389777 0.259728 0.044 Uiso 1 1 calc R U . . .
C13 C 0.136(2) 0.323(4) 0.3887(12) 0.048(5) Uani 1 1 d D U . . .
H13A H 0.185295 0.369789 0.404601 0.058 Uiso 1 1 calc R U . . .
H13B H 0.096549 0.406613 0.386263 0.058 Uiso 1 1 calc R U . . .
C14 C 0.087(3) 0.171(4) 0.2321(13) 0.054(5) Uani 1 1 d D U . . .
H14A H 0.139371 0.134377 0.227638 0.065 Uiso 1 1 calc R U . . .
H14B H 0.050020 0.095107 0.213566 0.065 Uiso 1 1 calc R U . . .
C15 C 0.075(2) 0.184(5) 0.2951(13) 0.053(5) Uani 1 1 d D U . . .
H15A H 0.029406 0.249471 0.299380 0.063 Uiso 1 1 calc R U . . .
H15B H 0.065319 0.077931 0.309708 0.063 Uiso 1 1 calc R U . . .
C18 C 0.865(3) 0.694(8) 0.223(3) 0.050(5) Uani 0.5 1 d D U P A 1
H18A H 0.873918 0.580661 0.231124 0.060 Uiso 0.5 1 calc R U P A 1
H18B H 0.835419 0.708948 0.186553 0.060 Uiso 0.5 1 calc R U P A 1
N24 N 0.941(3) 0.793(6) 0.230(2) 0.047(8) Uani 0.5 1 d D U P A 1
H24A H 0.962663 0.795136 0.197166 0.057 Uiso 0.5 1 calc R U P A 1
H24B H 0.974736 0.749445 0.257270 0.057 Uiso 0.5 1 calc R U P A 1
H24C H 0.930327 0.893330 0.240438 0.057 Uiso 0.5 1 calc R U P A 1
C17 C 0.830(3) 0.783(8) 0.273(3) 0.052(5) Uani 0.5 1 d D U P A 1
H17A H 0.852732 0.889645 0.270447 0.063 Uiso 0.5 1 calc R U P A 1
H17B H 0.857905 0.735097 0.306442 0.063 Uiso 0.5 1 calc R U P A 1
N22 N 0.156(2) 0.205(6) 0.131(2) 0.060(8) Uani 1 1 d . U . . .
H22A H 0.139325 0.103628 0.131791 0.072 Uiso 1 1 calc R U . . .
H22B H 0.198727 0.215973 0.155561 0.072 Uiso 1 1 calc R U . . .
H22C H 0.166491 0.230694 0.096064 0.072 Uiso 1 1 calc R U . . .
C20 C 0.558(2) 0.219(4) 0.3172(17) 0.039(4) Uani 1 1 d . U . . .
H20A H 0.545767 0.282722 0.349683 0.047 Uiso 1 1 calc R U . . .
H20B H 0.543639 0.108676 0.324992 0.047 Uiso 1 1 calc R U . . .
C19 C 0.688(2) 0.173(4) 0.3680(15) 0.038(4) Uani 1 1 d . U . . .
H19A H 0.741877 0.152706 0.360391 0.045 Uiso 1 1 calc R U . . .
H19B H 0.666775 0.073383 0.381025 0.045 Uiso 1 1 calc R U . . .
C30 C 0.414(3) 0.733(9) 0.354(3) 0.059(7) Uani 0.5 1 d D U P A 1
H30A H 0.407842 0.617694 0.355210 0.071 Uiso 0.5 1 calc R U P A 1
H30B H 0.383455 0.762912 0.318467 0.071 Uiso 0.5 1 calc R U P A 1
C31 C 0.494(3) 0.730(9) 0.328(3) 0.060(6) Uani 0.5 1 d D U P A 1
H31A H 0.489563 0.618213 0.317668 0.072 Uiso 0.5 1 calc R U P A 1
H31B H 0.474198 0.785588 0.293644 0.072 Uiso 0.5 1 calc R U P A 1
C26 C 0.749(2) 0.818(9) 0.292(3) 0.056(5) Uani 0.5 1 d D U P A 1
H26A H 0.731402 0.886548 0.259888 0.068 Uiso 0.5 1 calc R U P A 1
H26B H 0.766491 0.892600 0.321962 0.068 Uiso 0.5 1 calc R U P A 1
C32 C 0.580(2) 0.743(10) 0.315(4) 0.059(5) Uani 0.5 1 d D U P A 1
H32A H 0.592342 0.632065 0.325259 0.070 Uiso 0.5 1 calc R U P A 1
H32B H 0.568062 0.739282 0.274245 0.070 Uiso 0.5 1 calc R U P A 1
C28 C 0.667(2) 0.790(9) 0.312(3) 0.058(5) Uani 0.5 1 d D U P A 1
H28A H 0.660048 0.900549 0.323831 0.069 Uiso 0.5 1 calc R U P A 1
H28B H 0.685922 0.737268 0.347451 0.069 Uiso 0.5 1 calc R U P A 1
C27 C 0.145(2) 0.256(4) 0.3299(13) 0.051(4) Uani 1 1 d D U . . .
H27A H 0.164456 0.341227 0.307282 0.061 Uiso 1 1 calc R U . . .
H27B H 0.184852 0.174000 0.334328 0.061 Uiso 1 1 calc R U . . .
C25 C 0.350(3) 0.772(11) 0.394(3) 0.059(8) Uani 0.5 1 d D U P A 1
H25A H 0.353467 0.682950 0.420196 0.071 Uiso 0.5 1 calc R U P A 1
H25B H 0.371631 0.862783 0.415495 0.071 Uiso 0.5 1 calc R U P A 1
C28A C 0.743(3) 0.598(7) 0.274(3) 0.055(5) Uani 0.5 1 d D U P B 2
H28C H 0.764205 0.523116 0.303363 0.067 Uiso 0.5 1 calc R U P B 2
H28D H 0.718901 0.533758 0.243163 0.067 Uiso 0.5 1 calc R U P B 2
C18A C 0.949(4) 0.657(8) 0.237(4) 0.047(6) Uani 0.5 1 d D U P B 2
H18C H 0.977279 0.621076 0.205541 0.057 Uiso 0.5 1 calc R U P B 2
H18D H 0.934514 0.564071 0.258509 0.057 Uiso 0.5 1 calc R U P B 2
C24A C 0.999(3) 0.773(6) 0.276(3) 0.043(7) Uani 0.5 1 d D U P B 2
H24D H 1.011661 0.866506 0.253822 0.052 Uiso 0.5 1 calc R U P B 2
H24E H 0.969298 0.809647 0.306453 0.052 Uiso 0.5 1 calc R U P B 2
C17A C 0.876(3) 0.754(8) 0.215(3) 0.050(5) Uani 0.5 1 d D U P B 2
H17C H 0.862745 0.738650 0.173915 0.060 Uiso 0.5 1 calc R U P B 2
H17D H 0.882115 0.867121 0.223081 0.060 Uiso 0.5 1 calc R U P B 2
N21A N 1.0762(19) 0.699(4) 0.3029(14) 0.010(7) Uani 0.5 1 d D U P B 2
H21A H 1.090406 0.619581 0.280665 0.012 Uiso 0.5 1 calc R U P B 2
H21B H 1.069181 0.660302 0.337483 0.012 Uiso 0.5 1 calc R U P B 2
H21C H 1.113457 0.773612 0.306181 0.012 Uiso 0.5 1 calc R U P B 2
C26A C 0.816(3) 0.673(8) 0.251(3) 0.053(5) Uani 0.5 1 d D U P B 2
H26C H 0.849217 0.583026 0.261799 0.063 Uiso 0.5 1 calc R U P B 2
H26D H 0.825668 0.746869 0.282604 0.063 Uiso 0.5 1 calc R U P B 2
C32A C 0.674(4) 0.681(9) 0.301(3) 0.058(5) Uani 0.5 1 d D U P B 2
H32C H 0.631553 0.614797 0.283962 0.069 Uiso 0.5 1 calc R U P B 2
H32D H 0.670284 0.777913 0.277380 0.069 Uiso 0.5 1 calc R U P B 2
C31A C 0.637(3) 0.744(8) 0.354(3) 0.058(6) Uani 0.5 1 d D U P B 2
H31C H 0.659873 0.679211 0.385875 0.070 Uiso 0.5 1 calc R U P B 2
H31D H 0.657470 0.851332 0.360724 0.070 Uiso 0.5 1 calc R U P B 2
C30A C 0.549(3) 0.754(8) 0.361(4) 0.059(6) Uani 0.5 1 d D U P B 2
H30C H 0.556075 0.772829 0.402096 0.071 Uiso 0.5 1 calc R U P B 2
H30D H 0.540349 0.638958 0.358543 0.071 Uiso 0.5 1 calc R U P B 2
N25A N 0.460(3) 0.796(7) 0.356(3) 0.062(17) Uani 0.5 1 d D U P B 2
H25C H 0.455606 0.900508 0.348911 0.074 Uiso 0.5 1 d R U P B 2
H25D H 0.439036 0.771268 0.387661 0.074 Uiso 0.5 1 d R U P B 2
H25E H 0.435976 0.741458 0.326331 0.074 Uiso 0.5 1 d R U P B 2
N2 N 0.261(3) 0.810(8) 0.388(3) 0.053(18) Uani 0.5 1 d D U P A 1
H2A H 0.235511 0.730491 0.369171 0.064 Uiso 0.5 1 d R U P A 1
H2B H 0.251081 0.902101 0.369701 0.064 Uiso 0.5 1 d R U P A 1
H2C H 0.246251 0.816581 0.423351 0.064 Uiso 0.5 1 d R U P A 1

loop_
_atom_site_aniso_label
_atom_site_aniso_U_11
_atom_site_aniso_U_22
_atom_site_aniso_U_33
_atom_site_aniso_U_23
_atom_site_aniso_U_13
_atom_site_aniso_U_12
Bi1 0.0223(13) 0.0268(15) 0.0240(13) 0.0008(14) 0.0005(12) 0.0002(15)
Bi2 0.0239(14) 0.0242(14) 0.0302(14) 0.0005(15) 0.0028(13) 0.0009(15)
Bi3 0.0243(14) 0.0222(15) 0.0294(15) -0.0012(12) 0.0044(13) 0.0004(13)
Bi4 0.0229(13) 0.0250(16) 0.0266(14) 0.0026(12) 0.0027(12) 0.0011(13)
I5 0.022(2) 0.032(3) 0.029(2) 0.003(2) -0.001(2) 0.000(2)
I6 0.033(3) 0.033(3) 0.035(2) 0.005(3) 0.005(2) 0.006(3)
I7 0.032(3) 0.045(3) 0.028(2) 0.000(2) 0.002(2) 0.002(3)
I8 0.039(3) 0.039(3) 0.036(2) 0.002(3) -0.001(3) -0.011(3)
I9 0.042(3) 0.039(3) 0.035(2) -0.006(3) 0.010(3) -0.015(3)
I10 0.024(3) 0.031(3) 0.037(3) -0.002(2) 0.001(2) -0.001(2)
I11 0.015(2) 0.049(3) 0.040(3) -0.006(3) 0.002(2) -0.001(2)
I12 0.044(3) 0.024(3) 0.035(2) -0.007(2) 0.000(2) -0.002(2)
I13 0.031(3) 0.026(3) 0.048(3) -0.002(2) 0.004(3) 0.008(2)
I14 0.026(2) 0.040(3) 0.046(2) 0.019(2) 0.002(2) 0.000(2)
I15 0.030(3) 0.023(3) 0.036(2) -0.006(2) 0.001(2) -0.004(2)
I16 0.041(3) 0.031(3) 0.042(2) -0.008(3) 0.013(3) -0.011(3)
I17 0.034(3) 0.034(3) 0.040(3) 0.003(3) 0.010(3) 0.008(3)
I18 0.047(3) 0.036(3) 0.030(2) -0.007(2) 0.002(2) -0.002(3)
I19 0.038(3) 0.069(5) 0.036(3) -0.006(3) -0.006(3) -0.002(3)
I20 0.043(3) 0.061(4) 0.026(2) -0.002(3) -0.011(3) -0.002(3)
I21 0.047(4) 0.028(3) 0.043(3) 0.007(3) 0.008(3) 0.014(3)
I22 0.033(3) 0.026(3) 0.054(3) 0.009(3) 0.003(2) 0.000(2)
N1 0.039(16) 0.033(15) 0.030(15) -0.008(10) -0.007(10) 0.003(10)
N4 0.045(17) 0.042(17) 0.032(16) -0.002(11) 0.004(11) -0.002(11)
N3 0.010(9) 0.025(9) 0.016(9) 0.005(8) -0.002(8) 0.004(8)
C4 0.023(11) 0.047(11) 0.032(10) -0.005(10) -0.002(10) 0.000(10)
C11 0.018(11) 0.052(11) 0.033(10) -0.008(10) -0.003(10) 0.009(10)
C6 0.023(9) 0.049(10) 0.032(9) -0.007(8) -0.001(8) 0.004(8)
C9 0.019(9) 0.053(10) 0.032(9) -0.009(9) -0.002(8) 0.011(8)
C5 0.038(9) 0.043(8) 0.033(8) -0.003(7) 0.004(7) -0.001(7)
C7 0.049(9) 0.054(9) 0.049(8) 0.003(7) 0.002(7) 0.003(7)
C8 0.049(8) 0.059(8) 0.050(7) 0.001(7) 0.000(7) 0.001(7)
C10 0.041(8) 0.051(7) 0.038(7) -0.006(6) 0.004(6) -0.002(6)
C16 0.027(8) 0.058(10) 0.032(7) -0.006(8) -0.001(7) 0.006(8)
C12 0.025(8) 0.052(10) 0.032(8) -0.006(8) -0.002(7) 0.004(8)
C13 0.043(7) 0.058(7) 0.044(7) -0.005(6) 0.004(6) -0.001(6)
C14 0.048(7) 0.062(7) 0.051(7) -0.003(6) 0.003(6) 0.000(6)
C15 0.048(7) 0.062(7) 0.049(7) -0.005(6) 0.003(6) 0.000(6)
C18 0.050(6) 0.049(6) 0.051(6) -0.001(4) 0.006(4) 0.001(4)
N24 0.047(11) 0.045(11) 0.051(11) 0.001(10) 0.009(10) 0.005(10)
C17 0.052(6) 0.052(6) 0.052(6) 0.000(4) 0.006(4) 0.001(4)
N22 0.056(14) 0.068(13) 0.055(13) 0.007(12) 0.000(12) 0.001(12)
C20 0.028(8) 0.056(10) 0.031(7) -0.005(8) -0.002(7) 0.005(8)
C19 0.024(8) 0.056(10) 0.032(8) -0.006(8) -0.002(7) 0.009(8)
C30 0.060(8) 0.059(8) 0.059(8) 0.000(5) 0.004(5) 0.000(5)
C31 0.060(7) 0.060(7) 0.060(7) 0.000(4) 0.005(4) -0.001(4)
C26 0.056(6) 0.056(6) 0.057(6) 0.000(4) 0.006(4) 0.000(4)
C32 0.059(6) 0.059(6) 0.059(6) 0.000(4) 0.006(4) -0.001(4)
C28 0.058(6) 0.058(6) 0.058(6) 0.000(4) 0.006(4) 0.000(4)
C27 0.045(7) 0.061(7) 0.047(7) -0.005(6) 0.003(6) 0.000(6)
C25 0.060(9) 0.059(9) 0.059(9) 0.000(6) 0.005(5) -0.001(6)
C28A 0.056(6) 0.055(6) 0.055(6) 0.000(4) 0.005(4) 0.000(4)
C18A 0.048(7) 0.047(7) 0.048(7) -0.002(4) 0.005(4) 0.000(4)
C24A 0.043(8) 0.042(8) 0.044(8) -0.002(5) 0.005(5) -0.001(5)
C17A 0.051(6) 0.049(6) 0.051(6) -0.001(4) 0.005(4) 0.001(4)
N21A 0.010(8) 0.009(8) 0.011(8) 0.001(5) 0.002(5) -0.002(5)
C26A 0.053(6) 0.052(6) 0.053(6) 0.000(4) 0.005(4) 0.001(4)
C32A 0.058(6) 0.057(6) 0.058(6) 0.000(4) 0.005(4) -0.001(4)
C31A 0.058(6) 0.058(6) 0.059(6) 0.000(4) 0.006(4) -0.001(4)
C30A 0.059(7) 0.059(7) 0.059(7) 0.000(4) 0.005(4) -0.001(4)
N25A 0.08(2) 0.06(2) 0.05(2) -0.001(13) 0.006(13) -0.003(13)
N2 0.05(2) 0.06(2) 0.05(2) -0.003(13) 0.009(13) -0.005(13)

loop_
_atom_type_symbol
_atom_type_description
_atom_type_scat_dispersion_real
_atom_type_scat_dispersion_imag
_atom_type_scat_source
C C 0.0033 0.0016 'International Tables Vol C Tables 4.2.6.8 and 6.1.1.4'
H H 0.0000 0.0000 'International Tables Vol C Tables 4.2.6.8 and 6.1.1.4'
Bi Bi -4.1077 10.2566 'International Tables Vol C Tables 4.2.6.8 and 6.1.1.4'
I I -0.4742 1.8119 'International Tables Vol C Tables 4.2.6.8 and 6.1.1.4'
N N 0.0061 0.0033 'International Tables Vol C Tables 4.2.6.8 and 6.1.1.4'

loop_
_geom_angle_atom_site_label_1
_geom_angle_atom_site_label_2
_geom_angle_atom_site_label_3
_geom_angle
_geom_angle_site_symmetry_1
_geom_angle_site_symmetry_3
_geom_angle_publ_flag
I8 Bi1 I10 90.06(15) . . ?
I8 Bi1 I15 168.08(17) . . ?
I8 Bi1 I17 95.14(19) . . ?
I8 Bi1 I21 90.04(19) . . ?
I15 Bi1 I10 79.54(14) . . ?
I17 Bi1 I10 88.38(15) . . ?
I17 Bi1 I15 90.40(17) . . ?
I17 Bi1 I21 169.26(18) . . ?
I19 Bi1 I8 94.27(19) . . ?
I19 Bi1 I10 175.01(19) . . ?
I19 Bi1 I15 95.90(18) . . ?
I19 Bi1 I17 93.71(19) . . ?
I19 Bi1 I21 95.27(18) . . ?
I21 Bi1 I10 82.21(15) . . ?
I21 Bi1 I15 82.84(17) . . ?
I6 Bi2 I5 79.64(14) . . ?
I9 Bi2 I5 88.57(15) . . ?
I9 Bi2 I6 90.25(18) . . ?
I9 Bi2 I16 169.67(18) . . ?
I13 Bi2 I5 90.16(15) . . ?
I13 Bi2 I6 168.39(18) . . ?
I13 Bi2 I9 95.06(19) . . ?
I13 Bi2 I16 90.33(18) . . ?
I16 Bi2 I5 82.61(15) . . ?
I16 Bi2 I6 82.93(18) . . ?
I20 Bi2 I5 175.22(19) . . ?
I20 Bi2 I6 95.91(17) . . ?
I20 Bi2 I9 93.22(18) . . ?
I20 Bi2 I13 94.10(18) . . ?
I20 Bi2 I16 95.18(18) . . ?
I10 Bi3 I15 82.96(16) . . ?
I10 Bi3 I21 86.39(16) . . ?
I11 Bi3 I10 174.40(19) . . ?
I11 Bi3 I15 91.45(17) . . ?
I11 Bi3 I21 93.00(18) . . ?
I12 Bi3 I10 92.48(17) . . ?
I12 Bi3 I11 93.07(18) . . ?
I12 Bi3 I15 171.76(19) . . ?
I12 Bi3 I21 88.50(17) . . ?
I12 Bi3 I22 95.71(17) . . ?
I21 Bi3 I15 84.37(17) . . ?
I22 Bi3 I10 90.46(16) . . ?
I22 Bi3 I11 89.74(17) . . ?
I22 Bi3 I15 91.21(16) . . ?
I22 Bi3 I21 174.85(19) . . ?
I5 Bi4 I6 82.70(16) . . ?
I5 Bi4 I16 86.30(16) . . ?
I7 Bi4 I5 173.74(18) . . ?
I7 Bi4 I6 91.04(17) . . ?
I7 Bi4 I16 93.07(17) . . ?
I14 Bi4 I5 92.85(16) . . ?
I14 Bi4 I6 172.51(19) . . ?
I14 Bi4 I7 93.38(17) . . ?
I14 Bi4 I16 89.20(17) . . ?
I14 Bi4 I18 94.68(18) . . ?
I16 Bi4 I6 84.52(17) . . ?
I18 Bi4 I5 90.87(16) . . ?
I18 Bi4 I6 91.41(16) . . ?
I18 Bi4 I7 89.33(17) . . ?
I18 Bi4 I16 175.31(19) . . ?
Bi4 I5 Bi2 80.20(14) . . ?
Bi4 I6 Bi2 78.99(15) . . ?
Bi3 I10 Bi1 80.16(14) . . ?
Bi3 I15 Bi1 79.13(14) . . ?
Bi4 I16 Bi2 80.68(15) . . ?
Bi3 I21 Bi1 80.85(15) . . ?
H1A N1 H1B 109.5 . . ?
H1A N1 H1C 109.5 . . ?
H1B N1 H1C 109.5 . . ?
C4 N1 H1A 109.5 . . ?
C4 N1 H1B 109.5 . . ?
C4 N1 H1C 109.5 . . ?
H4A N4 H4B 109.5 . . ?
H4A N4 H4C 109.5 . . ?
H4B N4 H4C 109.5 . . ?
C11 N4 H4A 109.5 . . ?
C11 N4 H4B 109.5 . . ?
C11 N4 H4C 109.5 . . ?
H3A N3 H3B 109.5 . . ?
H3A N3 H3C 109.5 . . ?
H3B N3 H3C 109.5 . . ?
C5 N3 H3A 109.5 . . ?
C5 N3 H3B 109.5 . . ?
C5 N3 H3C 109.5 . . ?
N1 C4 H4D 108.6 . . ?
N1 C4 H4E 108.6 . . ?
N1 C4 C6 115(5) . . ?
H4D C4 H4E 107.6 . . ?
C6 C4 H4D 108.6 . . ?
C6 C4 H4E 108.6 . . ?
N4 C11 H11A 110.4 . . ?
N4 C11 H11B 110.4 . . ?
H11A C11 H11B 108.6 . . ?
C9 C11 N4 107(4) . . ?
C9 C11 H11A 110.4 . . ?
C9 C11 H11B 110.4 . . ?
C4 C6 H6A 109.0 . . ?
C4 C6 H6B 109.0 . . ?
C4 C6 C12 113(5) . . ?
H6A C6 H6B 107.8 . . ?
C12 C6 H6A 109.0 . . ?
C12 C6 H6B 109.0 . . ?
C11 C9 H9A 110.1 . . ?
C11 C9 H9B 110.1 . . ?
C11 C9 C19 108(4) . . ?
H9A C9 H9B 108.4 . . ?
C19 C9 H9A 110.1 . . ?
C19 C9 H9B 110.1 . . ?
N3 C5 H5A 111.0 . . ?
N3 C5 H5B 111.0 . . ?
H5A C5 H5B 109.0 . . ?
C10 C5 N3 104(3) . . ?
C10 C5 H5A 111.0 . . ?
C10 C5 H5B 111.0 . . ?
H7A C7 H7B 105.9 . . ?
C8 C7 H7A 103.7 . . ?
C8 C7 H7B 104.5 . . ?
N22 C7 H7A 104.2 . . ?
N22 C7 H7B 105.8 . . ?
N22 C7 C8 131(4) . . ?
C7 C8 H8A 111.8 . . ?
C7 C8 H8B 111.8 . . ?
H8A C8 H8B 109.5 . . ?
C14 C8 C7 100(4) . . ?
C14 C8 H8A 111.8 . . ?
C14 C8 H8B 111.8 . . ?
C5 C10 H10A 106.3 . . ?
C5 C10 H10B 106.3 . . ?
H10A C10 H10B 106.4 . . ?
C13 C10 C5 124(4) . . ?
C13 C10 H10A 106.3 . . ?
C13 C10 H10B 106.3 . . ?
H16A C16 H16B 107.8 . . ?
C20 C16 H16A 108.9 . . ?
C20 C16 H16B 108.9 . . ?
C20 C16 C19 113(3) . . ?
C19 C16 H16A 108.9 . . ?
C19 C16 H16B 108.9 . . ?
C6 C12 H12A 109.3 . . ?
C6 C12 H12B 109.3 . . ?
C6 C12 C20 112(3) . . ?
H12A C12 H12B 108.0 . . ?
C20 C12 H12A 109.3 . . ?
C20 C12 H12B 109.3 . . ?
C10 C13 H13A 110.1 . . ?
C10 C13 H13B 110.1 . . ?
C10 C13 C27 108(3) . . ?
H13A C13 H13B 108.4 . . ?
C27 C13 H13A 110.1 . . ?
C27 C13 H13B 110.1 . . ?
C8 C14 H14A 110.0 . . ?
C8 C14 H14B 110.0 . . ?
C8 C14 C15 109(3) . . ?
H14A C14 H14B 108.3 . . ?
C15 C14 H14A 110.0 . . ?
C15 C14 H14B 110.0 . . ?
C14 C15 H15A 109.1 . . ?
C14 C15 H15B 109.1 . . ?
H15A C15 H15B 107.8 . . ?
C27 C15 C14 113(2) . . ?
C27 C15 H15A 109.1 . . ?
C27 C15 H15B 109.1 . . ?
H18A C18 H18B 110.5 . . ?
N24 C18 H18A 113.2 . . ?
N24 C18 H18B 113.2 . . ?
N24 C18 C17 93(4) . . ?
C17 C18 H18A 113.2 . . ?
C17 C18 H18B 113.2 . . ?
C18 N24 H24A 109.5 . . ?
C18 N24 H24B 109.5 . . ?
C18 N24 H24C 109.5 . . ?
H24A N24 H24B 109.5 . . ?
H24A N24 H24C 109.5 . . ?
H24B N24 H24C 109.5 . . ?
C18 C17 H17A 102.7 . . ?
C18 C17 H17B 102.7 . . ?
C18 C17 C26 138(6) . . ?
H17A C17 H17B 105.0 . . ?
C26 C17 H17A 102.7 . . ?
C26 C17 H17B 102.7 . . ?
C7 N22 H22A 109.5 . . ?
C7 N22 H22B 109.5 . . ?
C7 N22 H22C 109.5 . . ?
H22A N22 H22B 109.5 . . ?
H22A N22 H22C 109.5 . . ?
H22B N22 H22C 109.5 . . ?
C16 C20 C12 117(3) . . ?
C16 C20 H20A 108.1 . . ?
C16 C20 H20B 108.1 . . ?
C12 C20 H20A 108.1 . . ?
C12 C20 H20B 108.1 . . ?
H20A C20 H20B 107.3 . . ?
C9 C19 H19A 109.1 . . ?
C9 C19 H19B 109.1 . . ?
C16 C19 C9 112(3) . . ?
C16 C19 H19A 109.1 . . ?
C16 C19 H19B 109.1 . . ?
H19A C19 H19B 107.8 . . ?
H30A C30 H30B 103.3 . . ?
C31 C30 H30A 95.8 . . ?
C31 C30 H30B 95.8 . . ?
C31 C30 C25 161(7) . . ?
C25 C30 H30A 95.8 . . ?
C25 C30 H30B 95.8 . . ?
C30 C31 H31A 93.8 . . ?
C30 C31 H31B 93.8 . . ?
H31A C31 H31B 103.1 . . ?
C32 C31 C30 168(8) . . ?
C32 C31 H31A 93.8 . . ?
C32 C31 H31B 93.8 . . ?
C17 C26 H26A 95.9 . . ?
C17 C26 H26B 95.9 . . ?
C17 C26 C28 161(7) . . ?
H26A C26 H26B 103.3 . . ?
C28 C26 H26A 95.9 . . ?
C28 C26 H26B 95.9 . . ?
C31 C32 H32A 94.2 . . ?
C31 C32 H32B 94.2 . . ?
H32A C32 H32B 103.1 . . ?
C28 C32 C31 166(7) . . ?
C28 C32 H32A 94.2 . . ?
C28 C32 H32B 94.2 . . ?
C26 C28 C32 164(7) . . ?
C26 C28 H28A 94.9 . . ?
C26 C28 H28B 94.9 . . ?
C32 C28 H28A 94.9 . . ?
C32 C28 H28B 94.9 . . ?
H28A C28 H28B 103.2 . . ?
C13 C27 H27A 107.3 . . ?
C13 C27 H27B 107.3 . . ?
C15 C27 C13 120(3) . . ?
C15 C27 H27A 107.3 . . ?
C15 C27 H27B 107.3 . . ?
H27A C27 H27B 106.9 . . ?
C30 C25 H25A 102.5 . . ?
C30 C25 H25B 102.5 . . ?
H25A C25 H25B 104.9 . . ?
N2 C25 C30 138(7) . . ?
N2 C25 H25A 102.5 . . ?
N2 C25 H25B 102.5 . . ?
H28C C28A H28D 105.8 . . ?
C26A C28A H28C 104.9 . . ?
C26A C28A H28D 104.9 . . ?
C26A C28A C32A 129(6) . . ?
C32A C28A H28C 104.9 . . ?
C32A C28A H28D 104.9 . . ?
H18C C18A H18D 108.8 . . ?
C24A C18A H18C 110.7 . . ?
C24A C18A H18D 110.7 . . ?
C17A C18A H18C 110.7 . . ?
C17A C18A H18D 110.7 . . ?
C17A C18A C24A 105(5) . . ?
C18A C24A H24D 108.9 . . ?
C18A C24A H24E 108.9 . . ?
H24D C24A H24E 107.7 . . ?
N21A C24A C18A 114(4) . . ?
N21A C24A H24D 108.9 . . ?
N21A C24A H24E 108.9 . . ?
C18A C17A H17C 112.0 . . ?
C18A C17A H17D 112.0 . . ?
C18A C17A C26A 99(5) . . ?
H17C C17A H17D 109.7 . . ?
C26A C17A H17C 112.0 . . ?
C26A C17A H17D 112.0 . . ?
C24A N21A H21A 109.5 . . ?
C24A N21A H21B 109.5 . . ?
C24A N21A H21C 109.5 . . ?
H21A N21A H21B 109.5 . . ?
H21A N21A H21C 109.5 . . ?
H21B N21A H21C 109.5 . . ?
C28A C26A C17A 167(6) . . ?
C28A C26A H26C 93.9 . . ?
C28A C26A H26D 93.9 . . ?
C17A C26A H26C 93.9 . . ?
C17A C26A H26D 93.9 . . ?
H26C C26A H26D 103.1 . . ?
C28A C32A H32C 99.4 . . ?
C28A C32A H32D 99.4 . . ?
C28A C32A C31A 149(6) . . ?
H32C C32A H32D 104.0 . . ?
C31A C32A H32C 99.4 . . ?
C31A C32A H32D 99.4 . . ?
C32A C31A H31C 105.8 . . ?
C32A C31A H31D 105.8 . . ?
H31C C31A H31D 106.2 . . ?
C30A C31A C32A 126(6) . . ?
C30A C31A H31C 105.8 . . ?
C30A C31A H31D 105.8 . . ?
C31A C30A H30C 94.6 . . ?
C31A C30A H30D 94.6 . . ?
C31A C30A N25A 165(7) . . ?
H30C C30A H30D 103.2 . . ?
N25A C30A H30C 94.6 . . ?
N25A C30A H30D 94.6 . . ?
C30A N25A H25C 107.9 . . ?
C30A N25A H25D 110.9 . . ?
C30A N25A H25E 109.5 . . ?
H25C N25A H25D 109.5 . . ?
H25C N25A H25E 109.5 . . ?
H25D N25A H25E 109.5 . . ?
C25 N2 H2A 109.2 . . ?
C25 N2 H2B 111.3 . . ?
C25 N2 H2C 108.0 . . ?
H2A N2 H2B 109.5 . . ?
H2A N2 H2C 109.5 . . ?
H2B N2 H2C 109.5 . . ?

loop_
_geom_bond_atom_site_label_1
_geom_bond_atom_site_label_2
_geom_bond_distance
_geom_bond_site_symmetry_2
_geom_bond_publ_flag
Bi1 I8 2.921(6) . ?
Bi1 I10 3.349(6) . ?
Bi1 I15 3.305(6) . ?
Bi1 I17 2.929(6) . ?
Bi1 I19 2.895(6) . ?
Bi1 I21 3.262(7) . ?
Bi2 I5 3.328(6) . ?
Bi2 I6 3.307(7) . ?
Bi2 I9 2.945(6) . ?
Bi2 I13 2.943(6) . ?
Bi2 I16 3.261(7) . ?
Bi2 I20 2.923(6) . ?
Bi3 I10 3.153(6) . ?
Bi3 I11 3.015(6) . ?
Bi3 I12 2.931(6) . ?
Bi3 I15 3.272(6) . ?
Bi3 I21 3.197(6) . ?
Bi3 I22 2.978(6) . ?
Bi4 I5 3.161(6) . ?
Bi4 I6 3.268(6) . ?
Bi4 I7 3.034(6) . ?
Bi4 I14 2.929(6) . ?
Bi4 I16 3.198(6) . ?
Bi4 I18 2.985(6) . ?
N1 H1A 0.9100 . ?
N1 H1B 0.9100 . ?
N1 H1C 0.9100 . ?
N1 C4 1.40(4) . ?
N4 H4A 0.9100 . ?
N4 H4B 0.9100 . ?
N4 H4C 0.9100 . ?
N4 C11 1.571(14) . ?
N3 H3A 0.9100 . ?
N3 H3B 0.9100 . ?
N3 H3C 0.9100 . ?
N3 C5 1.568(14) . ?
C4 H4D 0.9900 . ?
C4 H4E 0.9900 . ?
C4 C6 1.44(4) . ?
C11 H11A 0.9900 . ?
C11 H11B 0.9900 . ?
C11 C9 1.541(14) . ?
C6 H6A 0.9900 . ?
C6 H6B 0.9900 . ?
C6 C12 1.49(8) . ?
C9 H9A 0.9900 . ?
C9 H9B 0.9900 . ?
C9 C19 1.64(8) . ?
C5 H5A 0.9900 . ?
C5 H5B 0.9900 . ?
C5 C10 1.534(12) . ?
C7 H7A 0.9900 . ?
C7 H7B 0.9900 . ?
C7 C8 1.539(12) . ?
C7 N22 1.34(5) . ?
C8 H8A 0.9900 . ?
C8 H8B 0.9900 . ?
C8 C14 1.528(12) . ?
C10 H10A 0.9900 . ?
C10 H10B 0.9900 . ?
C10 C13 1.524(12) . ?
C16 H16A 0.9900 . ?
C16 H16B 0.9900 . ?
C16 C20 1.49(3) . ?
C16 C19 1.52(5) . ?
C12 H12A 0.9900 . ?
C12 H12B 0.9900 . ?
C12 C20 1.55(5) . ?
C13 H13A 0.9900 . ?
C13 H13B 0.9900 . ?
C13 C27 1.540(12) . ?
C14 H14A 0.9900 . ?
C14 H14B 0.9900 . ?
C14 C15 1.544(12) . ?
C15 H15A 0.9900 . ?
C15 H15B 0.9900 . ?
C15 C27 1.536(11) . ?
C18 H18A 0.9900 . ?
C18 H18B 0.9900 . ?
C18 N24 1.573(10) . ?
C18 C17 1.575(13) . ?
N24 H24A 0.9100 . ?
N24 H24B 0.9100 . ?
N24 H24C 0.9100 . ?
C17 H17A 0.9900 . ?
C17 H17B 0.9900 . ?
C17 C26 1.575(13) . ?
N22 H22A 0.9100 . ?
N22 H22B 0.9100 . ?
N22 H22C 0.9100 . ?
C20 H20A 0.9900 . ?
C20 H20B 0.9900 . ?
C19 H19A 0.9900 . ?
C19 H19B 0.9900 . ?
C30 H30A 0.9900 . ?
C30 H30B 0.9900 . ?
C30 C31 1.581(13) . ?
C30 C25 1.58(2) . ?
C31 H31A 0.9900 . ?
C31 H31B 0.9900 . ?
C31 C32 1.580(13) . ?
C26 H26A 0.9900 . ?
C26 H26B 0.9900 . ?
C26 C28 1.577(13) . ?
C32 H32A 0.9900 . ?
C32 H32B 0.9900 . ?
C32 C28 1.578(13) . ?
C28 H28A 0.9900 . ?
C28 H28B 0.9900 . ?
C27 H27A 0.9900 . ?
C27 H27B 0.9900 . ?
C25 H25A 0.9900 . ?
C25 H25B 0.9900 . ?
C25 N2 1.57(2) . ?
C28A H28C 0.9900 . ?
C28A H28D 0.9900 . ?
C28A C26A 1.57(2) . ?
C28A C32A 1.58(2) . ?
C18A H18C 0.9900 . ?
C18A H18D 0.9900 . ?
C18A C24A 1.57(2) . ?
C18A C17A 1.57(2) . ?
C24A H24D 0.9900 . ?
C24A H24E 0.9900 . ?
C24A N21A 1.567(12) . ?
C17A H17C 0.9900 . ?
C17A H17D 0.9900 . ?
C17A C26A 1.59(2) . ?
N21A H21A 0.9100 . ?
N21A H21B 0.9100 . ?
N21A H21C 0.9100 . ?
C26A H26C 0.9900 . ?
C26A H26D 0.9900 . ?
C32A H32C 0.9900 . ?
C32A H32D 0.9900 . ?
C32A C31A 1.58(2) . ?
C31A H31C 0.9900 . ?
C31A H31D 0.9900 . ?
C31A C30A 1.58(2) . ?
C30A H30C 0.9900 . ?
C30A H30D 0.9900 . ?
C30A N25A 1.58(2) . ?
N25A H25C 0.9100 . ?
N25A H25D 0.9102 . ?
N25A H25E 0.9099 . ?
N2 H2A 0.9100 . ?
N2 H2B 0.9100 . ?
N2 H2C 0.9103 . ?

loop_
_geom_torsion_atom_site_label_1
_geom_torsion_atom_site_label_2
_geom_torsion_atom_site_label_3
_geom_torsion_atom_site_label_4
_geom_torsion
_geom_torsion_site_symmetry_1
_geom_torsion_site_symmetry_2
_geom_torsion_site_symmetry_3
_geom_torsion_site_symmetry_4
_geom_torsion_publ_flag
N1 C4 C6 C12 -178(6) . . . . ?
N4 C11 C9 C19 -162(5) . . . . ?
N3 C5 C10 C13 82(5) . . . . ?
C4 C6 C12 C20 -177(5) . . . . ?
C11 C9 C19 C16 -179(4) . . . . ?
C6 C12 C20 C16 54(5) . . . . ?
C5 C10 C13 C27 171(3) . . . . ?
C7 C8 C14 C15 171(4) . . . . ?
C8 C14 C15 C27 -78(4) . . . . ?
C10 C13 C27 C15 63(4) . . . . ?
C14 C15 C27 C13 162(4) . . . . ?
C18 C17 C26 C28 60(24) . . . . ?
N24 C18 C17 C26 157(8) . . . . ?
C17 C26 C28 C32 -67(34) . . . . ?
N22 C7 C8 C14 -34(9) . . . . ?
C20 C16 C19 C9 -73(4) . . . . ?
C19 C16 C20 C12 178(3) . . . . ?
C30 C31 C32 C28 -31(61) . . . . ?
C31 C30 C25 N2 140(20) . . . . ?
C31 C32 C28 C26 -150(30) . . . . ?
C25 C30 C31 C32 14(53) . . . . ?
C28A C32A C31A C30A -150(11) . . . . ?
C18A C17A C26A C28A -143(28) . . . . ?
C24A C18A C17A C26A -107(7) . . . . ?
C17A C18A C24A N21A -180(5) . . . . ?
C26A C28A C32A C31A -92(14) . . . . ?
C32A C28A C26A C17A -83(31) . . . . ?
C32A C31A C30A N25A -65(29) . . . . ?

loop_
_twin_individual_id
_twin_individual_mass_fraction_refined
1 0.52(3)
2 0.48(3)
